data_2243883
loop_
_publ_author_name
'Azzam, Rasha A.'
'Elgemeie, Galal H.'
'Seif, Mona M.'
'Jones, Peter G.'

_publ_section_title
;
 Crystal structure of
 <i>N</i>'-[2-(benzo[<i>d</i>]thiazol-2-yl)acetyl]benzohydrazide, an
 achiral compound crystallizing in space group <i>P</i>1 with <i>Z</i> = 1
;
_journal_coeditor_code YK2155
_journal_issue 9
_journal_name_full 'Acta Crystallographica Section E'
_journal_page_first
;
;
_journal_paper_doi 10.1107/S2056989021007672
_journal_volume 77
_journal_year 2021
_chemical_formula_iupac 'C16 H13 N3 O2 S'
_chemical_formula_moiety 'C16 H13 N3 O2 S'
_chemical_formula_sum 'C16 H13 N3 O2 S'
_chemical_formula_weight 311.35
_chemical_name_systematic
;
<i>N</i>'-[2-(Benzo[<i>d</i>]thiazol-2-yl)acetyl]benzohydrazide
;
_space_group_crystal_system triclinic
_space_group_IT_number 1
_space_group_name_Hall 'P 1'
_space_group_name_H-M_alt 'P 1'
_atom_sites_solution_hydrogens mixed
_atom_sites_solution_primary direct
_audit_creation_method SHELXL-2018/3
_cell_angle_alpha 105.6168(18)
_cell_angle_beta 95.7876(16)
_cell_angle_gamma 95.9993(16)
_cell_formula_units_Z 1
_cell_length_a 4.71248(9)
_cell_length_b 6.96463(14)
_cell_length_c 11.5455(3)
_cell_measurement_reflns_used 40070
_cell_measurement_temperature 100(2)
_cell_measurement_theta_max 36.9870
_cell_measurement_theta_min 3.0320
_cell_volume 359.638(14)
_computing_cell_refinement
;
CrysAlisPro (Rigaku OD, 2020)
;
_computing_data_collection
;
CrysAlisPro (Rigaku OD, 2020)
;
_computing_data_reduction
;
CrysAlisPro (Rigaku OD, 2020)
;
_computing_molecular_graphics
;
 XP (Siemens, 1994)
;
_computing_publication_material
;
<i>SHELXL2018/3</i> (Sheldrick, 2015b)
;
_computing_structure_refinement
;
<i>SHELXL2018/3</i> (Sheldrick, 2015b)
;
_computing_structure_solution
;
SHELXT (Sheldrick, 2015a)
;
_diffrn_ambient_temperature 100(2)
_diffrn_detector_area_resol_mean 10.0000
_diffrn_measured_fraction_theta_full 0.998
_diffrn_measured_fraction_theta_max 0.944
_diffrn_measurement_device_type 'XtaLAB Synergy, HyPix'
_diffrn_measurement_method '\w scans'
_diffrn_radiation_monochromator mirror
_diffrn_radiation_type MoK\a
_diffrn_radiation_wavelength 0.71073
_diffrn_reflns_av_R_equivalents 0.0341
_diffrn_reflns_av_unetI/netI 0.0171
_diffrn_reflns_limit_h_max 7
_diffrn_reflns_limit_h_min -7
_diffrn_reflns_limit_k_max 11
_diffrn_reflns_limit_k_min -11
_diffrn_reflns_limit_l_max 19
_diffrn_reflns_limit_l_min -18
_diffrn_reflns_number 60895
_diffrn_reflns_theta_full 35.000
_diffrn_reflns_theta_max 36.792
_diffrn_reflns_theta_min 3.066
_diffrn_source 'micro-focus sealed X-ray tube'
_exptl_absorpt_coefficient_mu 0.236
_exptl_absorpt_correction_T_max 1.00000
_exptl_absorpt_correction_T_min 0.84388
_exptl_absorpt_correction_type multi-scan
_exptl_absorpt_process_details
;
(CrysAlisPro; Rigaku OD, 2020)
;
_exptl_crystal_colour colourless
_exptl_crystal_density_diffrn 1.438
_exptl_crystal_description plate
_exptl_crystal_F_000 162
_exptl_crystal_size_max 0.20
_exptl_crystal_size_mid 0.16
_exptl_crystal_size_min 0.05
_refine_diff_density_max 0.405
_refine_diff_density_min -0.273
_refine_ls_abs_structure_details
;
Flack <i>x</i> determined using 2959 quotients
[(<i>I</i>^+^)-(<i>I</i>^-^)]/[(<i>I</i>^+^)+(<i>I</i>^-^)]
(Parsons <i>et al.</i>,  2013)
;
_refine_ls_abs_structure_Flack -0.016(12)
_refine_ls_extinction_method none
_refine_ls_goodness_of_fit_ref 1.064
_refine_ls_hydrogen_treatment mixed
_refine_ls_matrix_type full
_refine_ls_number_parameters 207
_refine_ls_number_reflns 6522
_refine_ls_number_restraints 3
_refine_ls_restrained_S_all 1.064
_refine_ls_R_factor_all 0.0315
_refine_ls_R_factor_gt 0.0297
_refine_ls_shift/su_max 0.000
_refine_ls_shift/su_mean 0.000
_refine_ls_structure_factor_coef Fsqd
_refine_ls_weighting_details 'w=1/[\s^2^(Fo^2^)+(0.0486P)^2^+0.0499P] where P=(Fo^2^+2Fc^2^)/3'
_refine_ls_weighting_scheme calc
_refine_ls_wR_factor_gt 0.0767
_refine_ls_wR_factor_ref 0.0784
_reflns_number_gt 6312
_reflns_number_total 6522
_reflns_threshold_expression 'I > 2\s(I)'
_cod_data_source_file yk2155sup1.cif
_cod_data_source_block I
_cod_original_cell_volume 359.637(13)
_cod_database_code 2243883
_shelx_space_group_comment
;
The symmetry employed for this shelxl refinement is uniquely defined
by the following loop, which should always be used as a source of
symmetry information in preference to the above space-group names.
They are only intended as comments.
;
_shelx_estimated_absorpt_t_min 0.954
_shelx_estimated_absorpt_t_max 0.988

loop_
_space_group_symop_operation_xyz
'x, y, z'

loop_
_atom_site_type_symbol
_atom_site_label
_atom_site_fract_x
_atom_site_fract_y
_atom_site_fract_z
_atom_site_U_iso_or_equiv
_atom_site_adp_type
_atom_site_calc_flag
_atom_site_occupancy
_atom_site_disorder_assembly
_atom_site_disorder_group
S S1 0.88408(5) 0.86164(4) 0.76703(3) 0.01738(7) Uani d 1 . .
C C2 0.8642(3) 0.87459(17) 0.61788(11) 0.01314(18) Uani d 1 . .
N N1 0.9484(2) 0.36700(15) 0.44206(10) 0.01379(17) Uani d 1 . .
H H01 1.135(6) 0.377(4) 0.440(3) 0.031(6) Uiso d 1 . .
N N2 0.7891(2) 0.17967(15) 0.38503(10) 0.01379(17) Uani d 1 . .
H H02 0.743(6) 0.111(4) 0.433(2) 0.025(6) Uiso d 1 . .
N N3 0.7208(2) 1.01131(16) 0.59308(10) 0.01420(17) Uani d 1 . .
C C3A 0.6136(3) 1.11873(18) 0.69578(11) 0.01407(18) Uani d 1 . .
C C4 0.4492(3) 1.2765(2) 0.70032(13) 0.0202(2) Uani d 1 . .
H H4 0.401227 1.318921 0.630063 0.024 Uiso calc 1 . .
C C5 0.3581(3) 1.3691(2) 0.80960(15) 0.0232(3) Uani d 1 . .
H H5 0.245566 1.475698 0.813913 0.028 Uiso calc 1 . .
C C6 0.4294(3) 1.3082(2) 0.91385(13) 0.0214(2) Uani d 1 . .
H H6 0.364372 1.374379 0.987636 0.026 Uiso calc 1 . .
C C7 0.5928(3) 1.1534(2) 0.91122(12) 0.0191(2) Uani d 1 . .
H H7 0.642508 1.113038 0.982118 0.023 Uiso calc 1 . .
C C7A 0.6821(3) 1.05845(18) 0.80085(11) 0.01465(19) Uani d 1 . .
C C8 1.0007(3) 0.72931(17) 0.52744(11) 0.01505(19) Uani d 1 . .
H H8A 1.188694 0.709803 0.566030 0.018 Uiso calc 1 . .
H H8B 1.035889 0.785089 0.459045 0.018 Uiso calc 1 . .
C C9 0.8084(3) 0.52723(17) 0.47944(11) 0.01345(18) Uani d 1 . .
O O1 0.5458(2) 0.51401(15) 0.47552(10) 0.01766(17) Uani d 1 . .
C C10 0.6341(3) 0.15543(17) 0.27343(11) 0.01340(18) Uani d 1 . .
O O2 0.6698(2) 0.27818(15) 0.21612(10) 0.01878(17) Uani d 1 . .
C C11 0.4201(3) -0.03063(17) 0.22693(11) 0.01309(18) Uani d 1 . .
C C12 0.4296(3) -0.19751(18) 0.27175(12) 0.01574(19) Uani d 1 . .
H H12 0.576152 -0.195084 0.335201 0.019 Uiso calc 1 . .
C C13 0.2252(3) -0.36724(18) 0.22370(12) 0.0172(2) Uani d 1 . .
H H13 0.233253 -0.481009 0.253846 0.021 Uiso calc 1 . .
C C14 0.0089(3) -0.37052(19) 0.13160(12) 0.0180(2) Uani d 1 . .
H H14 -0.132276 -0.485758 0.099661 0.022 Uiso calc 1 . .
C C15 -0.0006(3) -0.2051(2) 0.08620(13) 0.0191(2) Uani d 1 . .
H H15 -0.147919 -0.208041 0.022925 0.023 Uiso calc 1 . .
C C16 0.2046(3) -0.03535(19) 0.13308(12) 0.0164(2) Uani d 1 . .
H H16 0.198429 0.076976 0.101456 0.020 Uiso calc 1 . .

loop_
_atom_site_aniso_label
_atom_site_aniso_U_11
_atom_site_aniso_U_22
_atom_site_aniso_U_33
_atom_site_aniso_U_12
_atom_site_aniso_U_13
_atom_site_aniso_U_23
S1 0.01905(14) 0.01772(12) 0.01655(12) 0.00614(9) 0.00163(9) 0.00577(9)
C2 0.0104(5) 0.0131(4) 0.0151(4) 0.0011(3) 0.0022(3) 0.0026(3)
N1 0.0089(4) 0.0117(4) 0.0194(4) 0.0008(3) 0.0019(3) 0.0024(3)
N2 0.0133(4) 0.0114(4) 0.0158(4) -0.0007(3) 0.0011(3) 0.0038(3)
N3 0.0136(4) 0.0139(4) 0.0150(4) 0.0025(3) 0.0025(3) 0.0034(3)
C3A 0.0126(5) 0.0129(4) 0.0161(4) 0.0021(3) 0.0019(3) 0.0030(3)
C4 0.0209(6) 0.0178(5) 0.0229(6) 0.0084(4) 0.0036(4) 0.0054(4)
C5 0.0203(6) 0.0198(5) 0.0274(6) 0.0077(4) 0.0049(5) 0.0008(5)
C6 0.0173(6) 0.0214(6) 0.0212(6) 0.0023(4) 0.0051(4) -0.0023(4)
C7 0.0182(6) 0.0214(5) 0.0156(5) 0.0017(4) 0.0032(4) 0.0015(4)
C7A 0.0132(5) 0.0146(4) 0.0152(4) 0.0019(3) 0.0023(3) 0.0025(3)
C8 0.0104(5) 0.0126(4) 0.0200(5) 0.0006(3) 0.0042(4) 0.0006(4)
C9 0.0106(5) 0.0128(4) 0.0160(4) 0.0009(3) 0.0026(3) 0.0025(3)
O1 0.0094(4) 0.0163(4) 0.0253(4) 0.0008(3) 0.0032(3) 0.0026(3)
C10 0.0128(5) 0.0120(4) 0.0158(4) 0.0013(3) 0.0032(3) 0.0043(3)
O2 0.0217(5) 0.0158(4) 0.0194(4) -0.0020(3) 0.0015(3) 0.0081(3)
C11 0.0133(5) 0.0113(4) 0.0148(4) 0.0006(3) 0.0029(3) 0.0039(3)
C12 0.0158(5) 0.0130(4) 0.0182(5) 0.0005(4) 0.0007(4) 0.0051(4)
C13 0.0192(6) 0.0121(4) 0.0198(5) -0.0009(4) 0.0029(4) 0.0047(4)
C14 0.0170(5) 0.0156(5) 0.0190(5) -0.0022(4) 0.0028(4) 0.0025(4)
C15 0.0167(6) 0.0193(5) 0.0198(5) -0.0015(4) -0.0015(4) 0.0058(4)
C16 0.0158(5) 0.0156(5) 0.0179(5) 0.0003(4) 0.0005(4) 0.0065(4)

loop_
_atom_type_symbol
_atom_type_description
_atom_type_scat_dispersion_real
_atom_type_scat_dispersion_imag
_atom_type_scat_source
C C 0.0033 0.0016 'International Tables Vol C Tables 4.2.6.8 and 6.1.1.4'
H H 0.0000 0.0000 'International Tables Vol C Tables 4.2.6.8 and 6.1.1.4'
N N 0.0061 0.0033 'International Tables Vol C Tables 4.2.6.8 and 6.1.1.4'
O O 0.0106 0.0060 'International Tables Vol C Tables 4.2.6.8 and 6.1.1.4'
S S 0.1246 0.1234 'International Tables Vol C Tables 4.2.6.8 and 6.1.1.4'

loop_
_geom_angle_atom_site_label_1
_geom_angle_atom_site_label_2
_geom_angle_atom_site_label_3
_geom_angle_site_symmetry_1
_geom_angle_site_symmetry_3
_geom_angle
_geom_angle_publ_flag
C7A S1 C2 . . 89.49(6) y
N3 C2 C8 . . 124.45(11) ?
N3 C2 S1 . . 115.83(9) y
C8 C2 S1 . . 119.70(9) ?
C9 N1 N2 . . 119.00(10) y
C10 N2 N1 . . 117.28(10) y
C2 N3 C3A . . 110.61(10) y
N3 C3A C4 . . 125.26(11) ?
N3 C3A C7A . . 114.95(11) ?
C4 C3A C7A . . 119.79(12) ?
C5 C4 C3A . . 118.52(13) ?
C4 C5 C6 . . 121.11(13) ?
C7 C6 C5 . . 121.18(13) ?
C6 C7 C7A . . 117.77(13) ?
C7 C7A C3A . . 121.63(12) ?
C7 C7A S1 . . 129.24(10) ?
C3A C7A S1 . . 109.13(9) ?
C2 C8 C9 . . 110.93(10) ?
O1 C9 N1 . . 123.27(11) ?
O1 C9 C8 . . 121.67(11) ?
N1 C9 C8 . . 115.06(10) ?
O2 C10 N2 . . 122.11(11) ?
O2 C10 C11 . . 122.31(11) ?
N2 C10 C11 . . 115.59(10) ?
C12 C11 C16 . . 119.69(11) ?
C12 C11 C10 . . 122.96(11) ?
C16 C11 C10 . . 117.35(10) ?
C13 C12 C11 . . 120.15(11) ?
C14 C13 C12 . . 120.05(11) ?
C13 C14 C15 . . 120.02(11) ?
C14 C15 C16 . . 120.28(12) ?
C15 C16 C11 . . 119.80(11) ?
C9 N1 H01 . . 123.3(19) ?
N2 N1 H01 . . 116.8(19) ?
C10 N2 H02 . . 123.3(18) ?
N1 N2 H02 . . 114.4(18) ?
C5 C4 H4 . . 120.7 ?
C3A C4 H4 . . 120.7 ?
C4 C5 H5 . . 119.4 ?
C6 C5 H5 . . 119.4 ?
C7 C6 H6 . . 119.4 ?
C5 C6 H6 . . 119.4 ?
C6 C7 H7 . . 121.1 ?
C7A C7 H7 . . 121.1 ?
C2 C8 H8A . . 109.5 ?
C9 C8 H8A . . 109.5 ?
C2 C8 H8B . . 109.5 ?
C9 C8 H8B . . 109.5 ?
H8A C8 H8B . . 108.0 ?
C13 C12 H12 . . 119.9 ?
C11 C12 H12 . . 119.9 ?
C14 C13 H13 . . 120.0 ?
C12 C13 H13 . . 120.0 ?
C13 C14 H14 . . 120.0 ?
C15 C14 H14 . . 120.0 ?
C14 C15 H15 . . 119.9 ?
C16 C15 H15 . . 119.9 ?
C15 C16 H16 . . 120.1 ?
C11 C16 H16 . . 120.1 ?

loop_
_geom_bond_atom_site_label_1
_geom_bond_atom_site_label_2
_geom_bond_site_symmetry_2
_geom_bond_distance
_geom_bond_publ_flag
S1 C7A . 1.7310(13) y
S1 C2 . 1.7422(12) y
C2 N3 . 1.2993(16) y
C2 C8 . 1.4933(17) ?
N1 C9 . 1.3488(16) ?
N1 N2 . 1.3901(14) y
N2 C10 . 1.3747(16) ?
N3 C3A . 1.3939(16) y
C3A C4 . 1.4018(18) ?
C3A C7A . 1.4056(17) ?
C4 C5 . 1.386(2) ?
C5 C6 . 1.401(2) ?
C6 C7 . 1.385(2) ?
C7 C7A . 1.3967(19) ?
C8 C9 . 1.5237(16) ?
C9 O1 . 1.2266(15) ?
C10 O2 . 1.2222(14) ?
C10 C11 . 1.4925(16) ?
C11 C12 . 1.3967(17) ?
C11 C16 . 1.3994(17) ?
C12 C13 . 1.3909(17) ?
C13 C14 . 1.390(2) ?
C14 C15 . 1.3911(19) ?
C15 C16 . 1.3919(18) ?
N1 H01 . 0.88(3) ?
N2 H02 . 0.85(3) ?
C4 H4 . 0.9500 ?
C5 H5 . 0.9500 ?
C6 H6 . 0.9500 ?
C7 H7 . 0.9500 ?
C8 H8A . 0.9900 ?
C8 H8B . 0.9900 ?
C12 H12 . 0.9500 ?
C13 H13 . 0.9500 ?
C14 H14 . 0.9500 ?
C15 H15 . 0.9500 ?
C16 H16 . 0.9500 ?

loop_
_geom_hbond_atom_site_label_D
_geom_hbond_atom_site_label_H
_geom_hbond_atom_site_label_A
_geom_hbond_site_symmetry_A
_geom_hbond_distance_DH
_geom_hbond_distance_HA
_geom_hbond_distance_DA
_geom_hbond_angle_DHA
_geom_hbond_publ_flag
N1 H01 O1 1_655 0.88(3) 2.02(3) 2.8438(14) 157(3) yes
N2 H02 N3 1_545 0.85(3) 2.15(3) 2.9736(15) 162(3) yes

loop_
_geom_torsion_atom_site_label_1
_geom_torsion_atom_site_label_2
_geom_torsion_atom_site_label_3
_geom_torsion_atom_site_label_4
_geom_torsion_site_symmetry_1
_geom_torsion_site_symmetry_2
_geom_torsion_site_symmetry_3
_geom_torsion_site_symmetry_4
_geom_torsion
_geom_torsion_publ_flag
C7A S1 C2 N3 . . . . -0.19(10) ?
C7A S1 C2 C8 . . . . -178.46(10) ?
C9 N1 N2 C10 . . . . 66.44(15) y
C8 C2 N3 C3A . . . . 178.23(11) ?
S1 C2 N3 C3A . . . . 0.05(14) ?
C2 N3 C3A C4 . . . . -179.93(12) ?
C2 N3 C3A C7A . . . . 0.16(15) ?
N3 C3A C4 C5 . . . . -179.93(13) ?
C7A C3A C4 C5 . . . . 0.0(2) ?
C3A C4 C5 C6 . . . . 0.4(2) ?
C4 C5 C6 C7 . . . . -0.1(2) ?
C5 C6 C7 C7A . . . . -0.6(2) ?
C6 C7 C7A C3A . . . . 0.96(19) ?
C6 C7 C7A S1 . . . . -179.59(11) ?
N3 C3A C7A C7 . . . . 179.25(12) ?
C4 C3A C7A C7 . . . . -0.65(19) ?
N3 C3A C7A S1 . . . . -0.30(13) ?
C4 C3A C7A S1 . . . . 179.80(10) ?
C2 S1 C7A C7 . . . . -179.25(13) ?
C2 S1 C7A C3A . . . . 0.26(9) ?
N3 C2 C8 C9 . . . . -97.86(14) ?
S1 C2 C8 C9 . . . . 80.26(12) y
N2 N1 C9 O1 . . . . 6.66(18) ?
N2 N1 C9 C8 . . . . -173.21(10) y
C2 C8 C9 O1 . . . . 27.72(16) ?
C2 C8 C9 N1 . . . . -152.41(11) y
N1 N2 C10 O2 . . . . 12.34(18) ?
N1 N2 C10 C11 . . . . -167.79(10) y
O2 C10 C11 C12 . . . . 161.41(13) ?
N2 C10 C11 C12 . . . . -18.46(17) y
O2 C10 C11 C16 . . . . -17.71(18) ?
N2 C10 C11 C16 . . . . 162.42(11) ?
C16 C11 C12 C13 . . . . -0.29(19) ?
C10 C11 C12 C13 . . . . -179.40(12) ?
C11 C12 C13 C14 . . . . -0.6(2) ?
C12 C13 C14 C15 . . . . 0.9(2) ?
C13 C14 C15 C16 . . . . -0.4(2) ?
C14 C15 C16 C11 . . . . -0.5(2) ?
C12 C11 C16 C15 . . . . 0.84(19) ?
C10 C11 C16 C15 . . . . 179.99(12) ?
O1 C9 N1 H01 . . . . 175(2) y
O2 C10 N2 H02 . . . . 166(2) y
H01 N1 N2 H02 . . . . 101(3) y

_cod_database_fobs_code 2243883
